data_1517900
loop_
_publ_author_name
'Meninno, Sara'
'Fuoco, Tiziana'
'Tedesco, Consiglia'
'Lattanzi, Alessandra'

_publ_section_title
;
 Straightforward Enantioselective Access to \g-Butyrolactones Bearing an
 All-Carbon \b-Quaternary Stereocenter.
;
_journal_issue 18
_journal_name_full 'Organic letters'
_journal_page_first 4746
_journal_page_last 4749
_journal_paper_doi 10.1021/ol502148a
_journal_volume 16
_journal_year 2014
_chemical_absolute_configuration ad
_chemical_formula_moiety 'C28 H24 Br Cl O6'
_chemical_formula_sum 'C28 H24 Br Cl O6'
_chemical_formula_weight 571.83
_chemical_name_systematic
; 
 ? 
;
_space_group_IT_number 4
_symmetry_cell_setting monoclinic
_symmetry_space_group_name_Hall 'P 2yb'
_symmetry_space_group_name_H-M 'P 1 21 1'
_atom_sites_solution_hydrogens geom
_atom_sites_solution_primary direct
_atom_sites_solution_secondary difmap
_audit_creation_method SHELXL-97
_cell_angle_alpha 90.00
_cell_angle_beta 95.626(3)
_cell_angle_gamma 90.00
_cell_formula_units_Z 2
_cell_length_a 14.053(2)
_cell_length_b 6.2308(9)
_cell_length_c 14.438(2)
_cell_measurement_reflns_used 4247
_cell_measurement_temperature 100(2)
_cell_measurement_theta_max 28.9295
_cell_measurement_theta_min 1.4172
_cell_volume 1258.1(3)
_computing_structure_refinement 'SHELXL-97 (Sheldrick, 1997)'
_computing_structure_solution 'SIR2011 (Burla, 2012)'
_diffrn_ambient_temperature 100(2)
_diffrn_measured_fraction_theta_full 0.995
_diffrn_measured_fraction_theta_max 0.925
_diffrn_radiation_monochromator graphite
_diffrn_radiation_source 'fine-focus sealed tube'
_diffrn_radiation_type MoK\a
_diffrn_radiation_wavelength 0.71073
_diffrn_reflns_av_R_equivalents 0.0725
_diffrn_reflns_av_sigmaI/netI 0.2029
_diffrn_reflns_limit_h_max 19
_diffrn_reflns_limit_h_min -19
_diffrn_reflns_limit_k_max 7
_diffrn_reflns_limit_k_min -7
_diffrn_reflns_limit_l_max 12
_diffrn_reflns_limit_l_min -19
_diffrn_reflns_number 11298
_diffrn_reflns_theta_full 25.00
_diffrn_reflns_theta_max 29.33
_diffrn_reflns_theta_min 1.42
_exptl_absorpt_coefficient_mu 1.782
_exptl_absorpt_correction_T_max 1.0000
_exptl_absorpt_correction_T_min 0.3732
_exptl_absorpt_correction_type multi-scan
_exptl_absorpt_process_details 'Blessing, 1995'
_exptl_crystal_colour white
_exptl_crystal_density_diffrn 1.509
_exptl_crystal_density_method 'not measured'
_exptl_crystal_description plate
_exptl_crystal_F_000 584
_exptl_crystal_size_max 0.36
_exptl_crystal_size_mid 0.25
_exptl_crystal_size_min 0.11
_refine_diff_density_max 0.581
_refine_diff_density_min -0.922
_refine_diff_density_rms 0.116
_refine_ls_abs_structure_details 'Flack H D (1983), Acta Cryst. A39, 876-881'
_refine_ls_abs_structure_Flack -0.010(14)
_refine_ls_extinction_method none
_refine_ls_goodness_of_fit_ref 0.750
_refine_ls_hydrogen_treatment constr
_refine_ls_matrix_type full
_refine_ls_number_parameters 325
_refine_ls_number_reflns 6047
_refine_ls_number_restraints 1
_refine_ls_restrained_S_all 0.750
_refine_ls_R_factor_all 0.1182
_refine_ls_R_factor_gt 0.0608
_refine_ls_shift/su_max 0.000
_refine_ls_shift/su_mean 0.000
_refine_ls_structure_factor_coef Fsqd
_refine_ls_weighting_details 'calc w=1/[\s^2^(Fo^2^)+(0.1000P)^2^+0.0000P] where P=(Fo^2^+2Fc^2^)/3'
_refine_ls_weighting_scheme calc
_refine_ls_wR_factor_gt 0.1320
_refine_ls_wR_factor_ref 0.1902
_reflns_number_gt 3058
_reflns_number_total 6047
_reflns_threshold_expression >2sigma(I)
_cod_data_source_file ol502148a_si_002.cif
_cod_data_source_block 5_i
_cod_depositor_comments
;
The following automatic conversions were performed:

'_exptl_absorpt_correction_type' value 'Multi-scan' changed to
'multi-scan' according to
/home/saulius/struct/COD-crude-data--automatic-downloads/current/ACS/lib/dictionaries/cif_core.dic
dictionary named 'cif_core.dic' version 2.4.2 from 2011-04-26.

Automatic conversion script
Id: cif_fix_values 2827 2014-09-09 07:05:25Z andrius 
;
_cod_original_sg_symbol_H-M 'P 21'
_cod_database_code 1517900

loop_
_symmetry_equiv_pos_as_xyz
'x, y, z'
'-x, y+1/2, -z'

loop_
_atom_site_label
_atom_site_type_symbol
_atom_site_fract_x
_atom_site_fract_y
_atom_site_fract_z
_atom_site_U_iso_or_equiv
_atom_site_adp_type
_atom_site_occupancy
_atom_site_symmetry_multiplicity
_atom_site_calc_flag
_atom_site_refinement_flags
Br1 Br 0.56662(5) 0.05136(11) 0.65424(4) 0.0405(2) Uani 1 1 d .
Cl1 Cl 0.51665(16) -0.2149(4) -0.14846(14) 0.0484(5) Uani 1 1 d .
O1 O 0.7109(4) 0.5099(7) 0.2566(3) 0.0316(11) Uani 1 1 d .
O2 O 0.7506(4) 0.1577(7) 0.2431(3) 0.0306(12) Uani 1 1 d .
O3 O 0.8709(4) -0.4195(7) 0.0525(3) 0.0355(12) Uani 1 1 d .
O4 O 0.8981(3) -0.0856(6) 0.0095(3) 0.0238(10) Uani 1 1 d .
O5 O 0.9340(4) 0.3810(7) 0.2650(3) 0.0348(12) Uani 1 1 d .
O6 O 1.0452(4) 0.1572(7) 0.2156(3) 0.0307(11) Uani 1 1 d .
C1 C 0.8866(5) 0.1079(10) 0.1529(5) 0.0288(16) Uani 1 1 d .
C2 C 0.9176(5) 0.1195(9) 0.0522(5) 0.0255(15) Uani 1 1 d .
H2A H 0.8821 0.2310 0.0170 0.031 Uiso 1 1 calc R
H2B H 0.9853 0.1521 0.0542 0.031 Uiso 1 1 calc R
C3 C 0.8843(5) -0.2339(11) 0.0741(5) 0.0289(15) Uani 1 1 d .
C4 C 0.8921(6) -0.1366(10) 0.1711(5) 0.0293(16) Uani 1 1 d .
H4A H 0.9522 -0.1751 0.2059 0.035 Uiso 1 1 calc R
H4B H 0.8399 -0.1839 0.2054 0.035 Uiso 1 1 calc R
C5 C 0.7810(5) 0.1978(10) 0.1494(4) 0.0252(14) Uani 1 1 d .
H5 H 0.7821 0.3529 0.1383 0.030 Uiso 1 1 calc R
C6 C 0.7123(5) 0.3260(11) 0.2855(5) 0.0299(16) Uani 1 1 d .
C7 C 0.6760(5) 0.2591(10) 0.3751(5) 0.0268(15) Uani 1 1 d .
C8 C 0.6390(4) 0.0503(13) 0.3847(4) 0.0287(13) Uani 1 1 d .
H8 H 0.6374 -0.0466 0.3356 0.034 Uiso 1 1 calc R
C9 C 0.6052(6) -0.0088(11) 0.4683(5) 0.0336(17) Uani 1 1 d .
H9 H 0.5819 -0.1466 0.4765 0.040 Uiso 1 1 calc R
C10 C 0.6067(5) 0.1387(12) 0.5381(5) 0.0321(16) Uani 1 1 d .
C11 C 0.6418(5) 0.3455(12) 0.5283(5) 0.0318(16) Uani 1 1 d .
H11 H 0.6432 0.4425 0.5774 0.038 Uiso 1 1 calc R
C12 C 0.6740(5) 0.4042(12) 0.4456(5) 0.0308(15) Uani 1 1 d .
H12 H 0.6947 0.5440 0.4374 0.037 Uiso 1 1 calc R
C13 C 0.7138(5) 0.0984(10) 0.0791(4) 0.0231(14) Uani 1 1 d .
C14 C 0.6874(5) 0.2031(11) -0.0063(4) 0.0281(15) Uani 1 1 d .
H14 H 0.7105 0.3404 -0.0158 0.034 Uiso 1 1 calc R
C15 C 0.6294(6) 0.1084(12) -0.0744(6) 0.0389(19) Uani 1 1 d .
H15 H 0.6151 0.1784 -0.1309 0.047 Uiso 1 1 calc R
C16 C 0.5913(6) -0.0915(12) -0.0605(5) 0.0341(17) Uani 1 1 d .
C17 C 0.6104(5) -0.1971(11) 0.0241(5) 0.0304(15) Uani 1 1 d .
H17 H 0.5829 -0.3298 0.0341 0.036 Uiso 1 1 calc R
C18 C 0.6714(5) -0.1000(10) 0.0935(5) 0.0295(15) Uani 1 1 d .
H18 H 0.6842 -0.1686 0.1506 0.035 Uiso 1 1 calc R
C19 C 0.9547(5) 0.2340(11) 0.2187(5) 0.0275(15) Uani 1 1 d .
C20 C 1.1272(5) 0.2644(10) 0.2680(4) 0.0252(14) Uani 1 1 d .
C21 C 1.1377(6) 0.4936(11) 0.2323(5) 0.0350(18) Uani 1 1 d .
H21A H 1.0851 0.5793 0.2486 0.053 Uiso 1 1 calc R
H21B H 1.1380 0.4913 0.1658 0.053 Uiso 1 1 calc R
H21C H 1.1967 0.5540 0.2599 0.053 Uiso 1 1 calc R
C22 C 1.2121(5) 0.1301(12) 0.2378(5) 0.0374(18) Uani 1 1 d .
H22A H 1.2068 -0.0152 0.2587 0.056 Uiso 1 1 calc R
H22B H 1.2713 0.1905 0.2649 0.056 Uiso 1 1 calc R
H22C H 1.2108 0.1322 0.1712 0.056 Uiso 1 1 calc R
C23 C 1.1208(5) 0.2450(10) 0.3727(4) 0.0281(15) Uani 1 1 d .
C24 C 1.0900(5) 0.0490(13) 0.4094(4) 0.0325(14) Uani 1 1 d .
H24 H 1.0709 -0.0627 0.3691 0.039 Uiso 1 1 calc R
C25 C 1.0878(5) 0.0210(12) 0.5030(5) 0.0307(15) Uani 1 1 d .
H25 H 1.0715 -0.1115 0.5265 0.037 Uiso 1 1 calc R
C26 C 1.1103(6) 0.1920(11) 0.5628(5) 0.0355(17) Uani 1 1 d .
H26 H 1.1054 0.1767 0.6262 0.043 Uiso 1 1 calc R
C27 C 1.1399(5) 0.3843(11) 0.5282(5) 0.0319(16) Uani 1 1 d .
H27 H 1.1544 0.4983 0.5687 0.038 Uiso 1 1 calc R
C28 C 1.1483(5) 0.4111(12) 0.4330(5) 0.0288(15) Uani 1 1 d .
H28 H 1.1721 0.5384 0.4107 0.035 Uiso 1 1 calc R

loop_
_atom_site_aniso_label
_atom_site_aniso_U_11
_atom_site_aniso_U_22
_atom_site_aniso_U_33
_atom_site_aniso_U_23
_atom_site_aniso_U_13
_atom_site_aniso_U_12
Br1 0.0387(4) 0.0553(5) 0.0285(3) 0.0064(4) 0.0075(3) -0.0021(4)
Cl1 0.0432(12) 0.0674(14) 0.0333(10) 0.0016(9) -0.0031(9) -0.0232(10)
O1 0.044(3) 0.023(3) 0.029(2) 0.000(2) 0.009(2) 0.004(2)
O2 0.041(3) 0.022(2) 0.031(2) -0.0038(19) 0.015(2) 0.003(2)
O3 0.051(3) 0.021(3) 0.037(2) -0.002(2) 0.015(2) -0.006(2)
O4 0.031(3) 0.018(2) 0.023(2) 0.0000(18) 0.007(2) -0.0002(18)
O5 0.039(3) 0.035(3) 0.031(3) -0.008(2) 0.006(2) -0.001(2)
O6 0.028(3) 0.028(2) 0.037(3) -0.004(2) 0.010(2) -0.003(2)
C1 0.032(4) 0.029(4) 0.025(3) 0.004(3) 0.007(3) -0.002(3)
C2 0.030(4) 0.019(3) 0.030(3) -0.004(2) 0.017(3) -0.004(2)
C3 0.027(4) 0.031(4) 0.030(3) -0.002(3) 0.009(3) 0.008(3)
C4 0.039(5) 0.021(3) 0.029(3) 0.001(3) 0.008(3) -0.006(3)
C5 0.025(4) 0.026(3) 0.026(3) 0.003(3) 0.010(3) 0.000(3)
C6 0.032(4) 0.032(4) 0.027(3) -0.007(3) 0.011(3) 0.001(3)
C7 0.023(4) 0.026(3) 0.035(4) -0.004(3) 0.016(3) -0.002(3)
C8 0.024(3) 0.029(3) 0.035(3) 0.000(4) 0.012(3) -0.006(3)
C9 0.035(4) 0.033(4) 0.034(4) 0.002(3) 0.007(3) -0.008(3)
C10 0.019(4) 0.050(4) 0.028(3) 0.005(3) 0.003(3) 0.004(3)
C11 0.023(4) 0.040(4) 0.032(4) -0.004(3) -0.002(3) 0.003(3)
C12 0.022(4) 0.035(4) 0.035(4) 0.000(3) -0.002(3) -0.003(3)
C13 0.024(4) 0.026(4) 0.022(3) -0.003(2) 0.010(3) 0.003(2)
C14 0.027(4) 0.034(4) 0.024(3) -0.003(3) 0.002(3) -0.002(3)
C15 0.037(5) 0.042(5) 0.038(4) 0.002(3) 0.006(4) -0.001(3)
C16 0.026(4) 0.045(5) 0.031(4) -0.006(3) 0.006(3) 0.000(3)
C17 0.027(4) 0.028(4) 0.036(4) -0.006(3) 0.004(3) 0.000(3)
C18 0.031(4) 0.027(4) 0.031(3) 0.001(3) 0.004(3) 0.004(3)
C19 0.033(4) 0.024(3) 0.024(3) -0.001(3) -0.002(3) 0.002(3)
C20 0.019(3) 0.026(3) 0.029(3) -0.007(3) -0.001(3) -0.004(3)
C21 0.038(5) 0.041(4) 0.025(3) 0.003(3) -0.006(3) -0.013(3)
C22 0.029(4) 0.041(4) 0.042(4) 0.000(3) 0.000(3) -0.002(3)
C23 0.037(4) 0.025(3) 0.023(3) 0.006(3) 0.004(3) 0.002(3)
C24 0.034(4) 0.033(3) 0.031(3) -0.003(4) 0.005(3) 0.001(4)
C25 0.025(4) 0.033(4) 0.033(3) 0.002(3) -0.003(3) -0.003(3)
C26 0.040(5) 0.038(4) 0.027(3) 0.008(3) -0.003(3) -0.003(3)
C27 0.031(4) 0.041(4) 0.022(3) 0.000(3) -0.006(3) 0.001(3)
C28 0.021(4) 0.040(4) 0.026(3) -0.001(3) 0.002(3) -0.001(3)

loop_
_atom_type_symbol
_atom_type_description
_atom_type_scat_dispersion_real
_atom_type_scat_dispersion_imag
_atom_type_scat_source
C C 0.0033 0.0016 'International Tables Vol C Tables 4.2.6.8 and 6.1.1.4'
H H 0.0000 0.0000 'International Tables Vol C Tables 4.2.6.8 and 6.1.1.4'
O O 0.0106 0.0060 'International Tables Vol C Tables 4.2.6.8 and 6.1.1.4'
Cl Cl 0.1484 0.1585 'International Tables Vol C Tables 4.2.6.8 and 6.1.1.4'
Br Br -0.2901 2.4595 'International Tables Vol C Tables 4.2.6.8 and 6.1.1.4'

loop_
_geom_angle_atom_site_label_1
_geom_angle_atom_site_label_2
_geom_angle_atom_site_label_3
_geom_angle
C6 O2 C5 116.5(5)
C3 O4 C2 110.5(5)
C19 O6 C20 120.6(5)
C4 C1 C5 112.7(6)
C4 C1 C19 112.9(6)
C5 C1 C19 111.8(6)
C4 C1 C2 101.0(5)
C5 C1 C2 107.5(5)
C19 C1 C2 110.2(6)
O4 C2 C1 107.5(5)
O4 C2 H2A 110.2
C1 C2 H2A 110.2
O4 C2 H2B 110.2
C1 C2 H2B 110.2
H2A C2 H2B 108.5
O3 C3 O4 120.7(6)
O3 C3 C4 128.0(6)
O4 C3 C4 111.3(5)
C3 C4 C1 103.8(5)
C3 C4 H4A 111.0
C1 C4 H4A 111.0
C3 C4 H4B 111.0
C1 C4 H4B 111.0
H4A C4 H4B 109.0
O2 C5 C13 109.8(5)
O2 C5 C1 105.4(5)
C13 C5 C1 114.5(5)
O2 C5 H5 109.0
C13 C5 H5 109.0
C1 C5 H5 109.0
O1 C6 O2 124.6(6)
O1 C6 C7 124.2(6)
O2 C6 C7 111.1(6)
C12 C7 C8 120.2(6)
C12 C7 C6 119.7(6)
C8 C7 C6 120.0(6)
C9 C8 C7 119.3(6)
C9 C8 H8 120.3
C7 C8 H8 120.3
C8 C9 C10 118.8(6)
C8 C9 H9 120.6
C10 C9 H9 120.6
C11 C10 C9 122.0(6)
C11 C10 Br1 119.5(6)
C9 C10 Br1 118.3(5)
C12 C11 C10 119.1(7)
C12 C11 H11 120.4
C10 C11 H11 120.4
C7 C12 C11 120.5(7)
C7 C12 H12 119.8
C11 C12 H12 119.8
C14 C13 C18 117.3(6)
C14 C13 C5 120.6(5)
C18 C13 C5 122.0(6)
C13 C14 C15 121.5(6)
C13 C14 H14 119.2
C15 C14 H14 119.2
C14 C15 C16 120.3(7)
C14 C15 H15 119.9
C16 C15 H15 119.9
C17 C16 C15 120.8(7)
C17 C16 Cl1 118.8(6)
C15 C16 Cl1 120.5(6)
C16 C17 C18 118.6(7)
C16 C17 H17 120.7
C18 C17 H17 120.7
C17 C18 C13 121.3(7)
C17 C18 H18 119.4
C13 C18 H18 119.4
O5 C19 O6 124.7(7)
O5 C19 C1 125.7(7)
O6 C19 C1 109.5(6)
O6 C20 C22 101.3(5)
O6 C20 C21 110.2(5)
C22 C20 C21 107.8(6)
O6 C20 C23 110.7(5)
C22 C20 C23 110.9(6)
C21 C20 C23 115.1(5)
C20 C21 H21A 109.5
C20 C21 H21B 109.5
H21A C21 H21B 109.5
C20 C21 H21C 109.5
H21A C21 H21C 109.5
H21B C21 H21C 109.5
C20 C22 H22A 109.5
C20 C22 H22B 109.5
H22A C22 H22B 109.5
C20 C22 H22C 109.5
H22A C22 H22C 109.5
H22B C22 H22C 109.5
C24 C23 C28 119.1(6)
C24 C23 C20 119.3(6)
C28 C23 C20 121.6(6)
C23 C24 C25 121.2(7)
C23 C24 H24 119.4
C25 C24 H24 119.4
C26 C25 C24 119.5(7)
C26 C25 H25 120.3
C24 C25 H25 120.3
C25 C26 C27 120.0(6)
C25 C26 H26 120.0
C27 C26 H26 120.0
C28 C27 C26 121.1(7)
C28 C27 H27 119.4
C26 C27 H27 119.4
C27 C28 C23 118.9(7)
C27 C28 H28 120.6
C23 C28 H28 120.6

loop_
_geom_bond_atom_site_label_1
_geom_bond_atom_site_label_2
_geom_bond_distance
Br1 C10 1.901(7)
Cl1 C16 1.744(8)
O1 C6 1.219(8)
O2 C6 1.352(8)
O2 C5 1.480(7)
O3 C3 1.208(9)
O4 C3 1.341(8)
O4 C2 1.434(7)
O5 C19 1.187(8)
O6 C19 1.364(8)
O6 C20 1.475(8)
C1 C4 1.547(9)
C1 C5 1.581(10)
C1 C19 1.503(10)
C1 C2 1.559(9)
C2 H2A 0.9700
C2 H2B 0.9700
C3 C4 1.520(9)
C4 H4A 0.9700
C4 H4B 0.9700
C5 C13 1.455(9)
C5 H5 0.9800
C6 C7 1.496(9)
C7 C12 1.363(9)
C7 C8 1.413(10)
C8 C9 1.390(8)
C8 H8 0.9300
C9 C10 1.362(10)
C9 H9 0.9300
C10 C11 1.392(10)
C11 C12 1.368(10)
C11 H11 0.9300
C12 H12 0.9300
C13 C14 1.412(9)
C13 C18 1.397(9)
C14 C15 1.350(10)
C14 H14 0.9300
C15 C16 1.378(10)
C15 H15 0.9300
C16 C17 1.391(10)
C17 C18 1.392(10)
C17 H17 0.9300
C18 H18 0.9300
C20 C22 1.554(10)
C20 C21 1.531(9)
C20 C23 1.528(9)
C21 H21A 0.9600
C21 H21B 0.9600
C21 H21C 0.9600
C22 H22A 0.9600
C22 H22B 0.9600
C22 H22C 0.9600
C23 C24 1.416(10)
C23 C28 1.383(10)
C24 C25 1.365(8)
C24 H24 0.9300
C25 C26 1.388(10)
C25 H25 0.9300
C26 C27 1.378(10)
C26 H26 0.9300
C27 C28 1.401(9)
C27 H27 0.9300
C28 H28 0.9300

loop_
_geom_torsion_atom_site_label_1
_geom_torsion_atom_site_label_2
_geom_torsion_atom_site_label_3
_geom_torsion_atom_site_label_4
_geom_torsion
C3 O4 C2 C1 -16.2(8)
C4 C1 C2 O4 23.7(7)
C5 C1 C2 O4 -94.5(6)
C19 C1 C2 O4 143.3(6)
C2 O4 C3 O3 -176.8(6)
C2 O4 C3 C4 1.0(8)
O3 C3 C4 C1 -167.9(7)
O4 C3 C4 C1 14.5(8)
C5 C1 C4 C3 92.4(6)
C19 C1 C4 C3 -139.7(6)
C2 C1 C4 C3 -22.0(7)
C6 O2 C5 C13 -106.2(6)
C6 O2 C5 C1 130.1(6)
C4 C1 C5 O2 62.5(7)
C19 C1 C5 O2 -65.9(6)
C2 C1 C5 O2 172.9(5)
C4 C1 C5 C13 -58.3(7)
C19 C1 C5 C13 173.3(5)
C2 C1 C5 C13 52.1(7)
C5 O2 C6 O1 -8.3(10)
C5 O2 C6 C7 174.5(6)
O1 C6 C7 C12 -25.8(11)
O2 C6 C7 C12 151.4(7)
O1 C6 C7 C8 150.7(7)
O2 C6 C7 C8 -32.1(9)
C12 C7 C8 C9 -3.2(11)
C6 C7 C8 C9 -179.7(7)
C7 C8 C9 C10 1.4(10)
C8 C9 C10 C11 -0.5(11)
C8 C9 C10 Br1 -176.7(5)
C9 C10 C11 C12 1.3(11)
Br1 C10 C11 C12 177.4(5)
C8 C7 C12 C11 4.0(11)
C6 C7 C12 C11 -179.5(7)
C10 C11 C12 C7 -3.0(11)
O2 C5 C13 C14 140.9(6)
C1 C5 C13 C14 -100.8(7)
O2 C5 C13 C18 -37.7(8)
C1 C5 C13 C18 80.6(7)
C18 C13 C14 C15 -5.1(10)
C5 C13 C14 C15 176.2(7)
C13 C14 C15 C16 2.6(11)
C14 C15 C16 C17 1.2(11)
C14 C15 C16 Cl1 -179.8(6)
C15 C16 C17 C18 -2.2(10)
Cl1 C16 C17 C18 178.8(5)
C16 C17 C18 C13 -0.6(10)
C14 C13 C18 C17 4.1(9)
C5 C13 C18 C17 -177.3(6)
C20 O6 C19 O5 -3.5(10)
C20 O6 C19 C1 175.0(5)
C4 C1 C19 O5 -126.8(7)
C5 C1 C19 O5 1.6(9)
C2 C1 C19 O5 121.1(7)
C4 C1 C19 O6 54.7(7)
C5 C1 C19 O6 -176.9(5)
C2 C1 C19 O6 -57.4(7)
C19 O6 C20 C22 -176.6(5)
C19 O6 C20 C21 -62.7(7)
C19 O6 C20 C23 65.8(7)
O6 C20 C23 C24 40.3(8)
C22 C20 C23 C24 -71.2(8)
C21 C20 C23 C24 166.1(6)
O6 C20 C23 C28 -142.6(7)
C22 C20 C23 C28 105.8(8)
C21 C20 C23 C28 -16.8(10)
C28 C23 C24 C25 -0.5(11)
C20 C23 C24 C25 176.6(6)
C23 C24 C25 C26 4.2(11)
C24 C25 C26 C27 -3.8(11)
C25 C26 C27 C28 -0.4(12)
C26 C27 C28 C23 4.0(11)
C24 C23 C28 C27 -3.5(10)
C20 C23 C28 C27 179.4(6)
